data_7235622
loop_
_publ_author_name
'Naveen, Naveen'
'Babu, Srinivasarao Arulananda'
'Kaur, Gurpreet'
'Aslam, Nayyar Ahmad'
'Karanam, Maheswararao'

_publ_section_title
;
 Glaser--Eglinton--Hay sp--sp coupling and macrocyclization: construction
 of a new class of polyether macrocycles having a 1,3-diyne unit
;
_journal_issue 36
_journal_name_full 'RSC Adv.'
_journal_page_first 18904
_journal_paper_doi 10.1039/C4RA02174F
_journal_volume 4
_journal_year 2014
_chemical_formula_moiety 'C24 H26 O5 S'
_chemical_formula_sum 'C24 H26 O5 S'
_chemical_formula_weight 426.51
_space_group_IT_number 62
_space_group_name_Hall '-P 2ac 2n'
_space_group_name_H-M_alt 'P n m a'
_symmetry_cell_setting orthorhombic
_symmetry_Int_Tables_number 62
_symmetry_space_group_name_Hall '-P 2ac 2n'
_symmetry_space_group_name_H-M 'P n m a'
_atom_sites_solution_hydrogens geom
_atom_sites_solution_primary direct
_audit_creation_date 2014-03-06T15:55:10-00:00
_audit_creation_method 'WinGX routine CIF_UPDATE'
_cell_angle_alpha 90
_cell_angle_beta 90
_cell_angle_gamma 90
_cell_formula_units_Z 4
_cell_length_a 9.5532(5)
_cell_length_b 24.2453(13)
_cell_length_c 9.5232(4)
_cell_measurement_reflns_used 794
_cell_measurement_temperature 298
_cell_measurement_theta_max 20.12
_cell_measurement_theta_min 3.02
_cell_volume 2205.77(19)
_computing_data_reduction 'SAINT v7.68A (Bruker, 2009)'
_computing_molecular_graphics
;
O. V. Dolomanov, L. J. Bourhis, R. J. Gildea, J. A. K. Howard and H. Puschmann,
OLEX2: a complete structure solution, refinement and analysis program.
        J. Appl. Cryst. (2009). 42, 339-341.
;
_computing_publication_material
;
O. V. Dolomanov, L. J. Bourhis, R. J. Gildea, J. A. K. Howard and H. Puschmann,
OLEX2: a complete structure solution, refinement and analysis program.
        J. Appl. Cryst. (2009). 42, 339-341.
;
_computing_structure_refinement
;
        SHELXL, G.M. Sheldrick, Acta Cryst.
        (2008). A64, 112-122
;
_computing_structure_solution
;
        XS, G.M. Sheldrick, Acta Cryst.
        (2008). A64, 112-122
;
_diffrn_ambient_temperature 298
_diffrn_measured_fraction_theta_full 0.961
_diffrn_measured_fraction_theta_max 0.99
_diffrn_measurement_device_type 'Bruker APEX-II CCD'
_diffrn_measurement_method '\f and \w scans'
_diffrn_radiation_monochromator graphite
_diffrn_radiation_type MoK\a
_diffrn_radiation_wavelength 0.71073
_diffrn_reflns_av_R_equivalents 0.0762
_diffrn_reflns_Laue_measured_fraction_full 0.961
_diffrn_reflns_Laue_measured_fraction_max 0.99
_diffrn_reflns_limit_h_max 7
_diffrn_reflns_limit_h_min -11
_diffrn_reflns_limit_k_max 25
_diffrn_reflns_limit_k_min -28
_diffrn_reflns_limit_l_max 11
_diffrn_reflns_limit_l_min -11
_diffrn_reflns_number 9531
_diffrn_reflns_point_group_measured_fraction_full 0.961
_diffrn_reflns_point_group_measured_fraction_max 0.99
_diffrn_reflns_theta_full 25.242
_diffrn_reflns_theta_max 25.014
_diffrn_reflns_theta_min 1.68
_diffrn_standards_number 0
_exptl_absorpt_coefficient_mu 0.179
_exptl_absorpt_correction_T_max 0.7455
_exptl_absorpt_correction_T_min 0.6819
_exptl_absorpt_correction_type multi-scan
_exptl_absorpt_process_details
;
        SADABS-2008/1 (Bruker,2008) was used for absorption correction.
        wR2(int) was 0.0654 before and 0.0581 after correction.
        The Ratio of minimum to maximum transmission is 0.9147.
        The \l/2 correction factor is 0.0015.
;
_exptl_crystal_density_diffrn 1.284
_exptl_crystal_description block
_exptl_crystal_F_000 904
_exptl_crystal_size_max 0.3
_exptl_crystal_size_mid 0.2
_exptl_crystal_size_min 0.2
_refine_diff_density_max 0.171
_refine_diff_density_min -0.176
_refine_diff_density_rms 0.041
_refine_ls_extinction_coef 0.0084(11)
_refine_ls_extinction_expression Fc^*^=kFc[1+0.001xFc^2^\l^3^/sin(2\q)]^-1/4^
_refine_ls_extinction_method SHELXL
_refine_ls_goodness_of_fit_ref 0.959
_refine_ls_hydrogen_treatment constr
_refine_ls_matrix_type full
_refine_ls_number_parameters 140
_refine_ls_number_reflns 1973
_refine_ls_number_restraints 0
_refine_ls_restrained_S_all 0.959
_refine_ls_R_factor_all 0.1507
_refine_ls_R_factor_gt 0.0515
_refine_ls_shift/su_max 0
_refine_ls_shift/su_mean 0
_refine_ls_structure_factor_coef Fsqd
_refine_ls_weighting_details 'w=1/[\s^2^(Fo^2^)+(0.0462P)^2^] where P=(Fo^2^+2Fc^2^)/3'
_refine_ls_weighting_scheme calc
_refine_ls_wR_factor_gt 0.0945
_refine_ls_wR_factor_ref 0.1232
_reflns_number_gt 906
_reflns_number_total 1973
_reflns_threshold_expression 'I > 2\s(I)'
_cod_data_source_file c4ra02174f2.cif
_cod_data_source_block nm1066
_cod_database_code 7235622

loop_
_symmetry_equiv_pos_as_xyz
'x, y, z'
'x+1/2, -y+1/2, -z+1/2'
'-x, y+1/2, -z'
'-x+1/2, -y, z+1/2'
'-x, -y, -z'
'-x-1/2, y-1/2, z-1/2'
'x, -y-1/2, z'
'x-1/2, y, -z-1/2'

loop_
_atom_site_label
_atom_site_type_symbol
_atom_site_fract_x
_atom_site_fract_y
_atom_site_fract_z
_atom_site_U_iso_or_equiv
_atom_site_adp_type
_atom_site_occupancy
_atom_site_calc_flag
S1 S -0.14497(16) 0.75 0.13826(13) 0.0752(5) Uani 1 d
O1 O -0.1108(2) 0.87794(9) 0.2647(2) 0.0720(8) Uani 1 d
O2 O 0.1194(2) 0.85866(8) 0.62517(19) 0.0478(6) Uani 1 d
O3 O 0.1959(3) 0.75 0.7332(3) 0.0478(8) Uani 1 d
C1 C 0.1063(4) 0.77895(14) 0.1042(3) 0.0717(12) Uani 1 d
H1 H 0.187 0.8 0.0933 0.086 Uiso 1 calc
C2 C -0.0219(4) 0.80113(16) 0.1215(3) 0.0624(10) Uani 1 d
C3 C -0.0597(5) 0.86055(16) 0.1305(4) 0.0825(13) Uani 1 d
H3A H 0.0223 0.8823 0.1073 0.099 Uiso 1 calc
H3B H -0.1306 0.8683 0.0604 0.099 Uiso 1 calc
C4 C -0.0099(3) 0.87108(13) 0.3723(3) 0.0574(10) Uani 1 d
H4A H 0.0821 0.8809 0.3373 0.069 Uiso 1 calc
H4B H -0.0075 0.8328 0.402 0.069 Uiso 1 calc
C5 C -0.0474(3) 0.90734(12) 0.4948(3) 0.0435(8) Uani 1 d
C6 C -0.1449(4) 0.94920(14) 0.4841(4) 0.0593(10) Uani 1 d
H6 H -0.1927 0.9543 0.4 0.071 Uiso 1 calc
C7 C -0.1727(4) 0.98379(15) 0.5968(4) 0.0681(11) Uani 1 d
H7 H -0.2393 1.0116 0.5887 0.082 Uiso 1 calc
C8 C -0.1010(4) 0.97657(15) 0.7204(4) 0.0646(11) Uani 1 d
H8 H -0.1189 0.9999 0.7958 0.077 Uiso 1 calc
C9 C -0.0033(3) 0.93548(13) 0.7342(3) 0.0516(9) Uani 1 d
H9 H 0.0449 0.931 0.8183 0.062 Uiso 1 calc
C10 C 0.0232(3) 0.90063(12) 0.6219(3) 0.0421(8) Uani 1 d
C11 C 0.1832(3) 0.84697(12) 0.7578(3) 0.0468(9) Uani 1 d
H11A H 0.1115 0.8392 0.8271 0.056 Uiso 1 calc
H11B H 0.2363 0.8788 0.7893 0.056 Uiso 1 calc
C12 C 0.2780(3) 0.79845(12) 0.7434(3) 0.0483(8) Uani 1 d
H12A H 0.3354 0.8024 0.66 0.058 Uiso 1 calc
H12B H 0.3393 0.7961 0.8243 0.058 Uiso 1 calc

loop_
_atom_site_aniso_label
_atom_site_aniso_U_11
_atom_site_aniso_U_22
_atom_site_aniso_U_33
_atom_site_aniso_U_23
_atom_site_aniso_U_13
_atom_site_aniso_U_12
S1 0.0752(11) 0.0848(11) 0.0656(10) 0 -0.0010(8) 0
O1 0.0822(19) 0.0801(19) 0.0537(16) -0.0004(14) -0.0241(15) 0.0133(15)
O2 0.0551(15) 0.0502(14) 0.0379(13) -0.0012(10) -0.0046(11) 0.0094(12)
O3 0.0411(19) 0.0414(19) 0.061(2) 0 -0.0097(16) 0
C1 0.067(3) 0.098(3) 0.050(2) 0.0066(18) -0.005(2) -0.005(2)
C2 0.080(3) 0.071(3) 0.037(2) 0.0055(19) -0.011(2) -0.006(3)
C3 0.116(4) 0.083(3) 0.048(3) 0.009(2) -0.020(2) -0.003(3)
C4 0.060(2) 0.062(2) 0.050(2) 0.0031(18) -0.007(2) 0.007(2)
C5 0.044(2) 0.042(2) 0.045(2) 0.0081(16) 0.0014(17) 0.0015(18)
C6 0.048(2) 0.056(2) 0.073(3) 0.019(2) -0.002(2) 0.006(2)
C7 0.059(3) 0.045(2) 0.100(3) 0.011(2) 0.015(3) 0.012(2)
C8 0.064(3) 0.054(3) 0.076(3) -0.006(2) 0.016(2) 0.001(2)
C9 0.050(2) 0.048(2) 0.057(2) -0.0029(18) 0.0023(19) 0.003(2)
C10 0.041(2) 0.0361(19) 0.049(2) 0.0048(17) 0.0039(18) -0.0005(17)
C11 0.052(2) 0.046(2) 0.042(2) -0.0008(16) -0.0095(17) -0.0029(18)
C12 0.048(2) 0.047(2) 0.050(2) -0.0013(17) -0.0057(17) -0.002(2)

loop_
_atom_type_symbol
_atom_type_description
_atom_type_scat_dispersion_real
_atom_type_scat_dispersion_imag
_atom_type_scat_source
C C 0.0033 0.0016 'International Tables Vol C Tables 4.2.6.8 and 6.1.1.4'
H H 0 0 'International Tables Vol C Tables 4.2.6.8 and 6.1.1.4'
O O 0.0106 0.006 'International Tables Vol C Tables 4.2.6.8 and 6.1.1.4'
S S 0.1246 0.1234 'International Tables Vol C Tables 4.2.6.8 and 6.1.1.4'

loop_
_geom_angle_atom_site_label_1
_geom_angle_atom_site_label_2
_geom_angle_atom_site_label_3
_geom_angle
_geom_angle_site_symmetry_1
_geom_angle_site_symmetry_3
C2 S1 C2 92.5(3) . 7_575
C4 O1 C3 112.3(3) . .
C10 O2 C11 116.9(2) . .
C12 O3 C12 112.2(3) 7_575 .
C1 C1 H1 123.2 7_575 .
C2 C1 C1 113.5(2) . 7_575
C2 C1 H1 123.2 . .
C1 C2 S1 110.2(3) . .
C1 C2 C3 127.9(4) . .
C3 C2 S1 121.9(3) . .
O1 C3 C2 114.8(3) . .
O1 C3 H3A 108.6 . .
O1 C3 H3B 108.6 . .
C2 C3 H3A 108.6 . .
C2 C3 H3B 108.6 . .
H3A C3 H3B 107.5 . .
O1 C4 H4A 109.8 . .
O1 C4 H4B 109.8 . .
O1 C4 C5 109.3(3) . .
H4A C4 H4B 108.3 . .
C5 C4 H4A 109.8 . .
C5 C4 H4B 109.8 . .
C6 C5 C4 122.2(3) . .
C6 C5 C10 118.4(3) . .
C10 C5 C4 119.3(3) . .
C5 C6 H6 119.5 . .
C5 C6 C7 121.1(3) . .
C7 C6 H6 119.5 . .
C6 C7 H7 120.3 . .
C8 C7 C6 119.4(3) . .
C8 C7 H7 120.3 . .
C7 C8 H8 119.5 . .
C9 C8 C7 121.0(3) . .
C9 C8 H8 119.5 . .
C8 C9 H9 120.2 . .
C8 C9 C10 119.5(3) . .
C10 C9 H9 120.2 . .
O2 C10 C5 115.5(3) . .
O2 C10 C9 123.9(3) . .
C9 C10 C5 120.7(3) . .
O2 C11 H11A 109.8 . .
O2 C11 H11B 109.8 . .
O2 C11 C12 109.5(2) . .
H11A C11 H11B 108.2 . .
C12 C11 H11A 109.8 . .
C12 C11 H11B 109.8 . .
O3 C12 C11 109.0(2) . .
O3 C12 H12A 109.9 . .
O3 C12 H12B 109.9 . .
C11 C12 H12A 109.9 . .
C11 C12 H12B 109.9 . .
H12A C12 H12B 108.3 . .

loop_
_geom_bond_atom_site_label_1
_geom_bond_atom_site_label_2
_geom_bond_distance
_geom_bond_site_symmetry_2
S1 C2 1.716(4) .
S1 C2 1.716(4) 7_575
O1 C3 1.432(4) .
O1 C4 1.417(3) .
O2 C10 1.372(3) .
O2 C11 1.431(3) .
O3 C12 1.415(3) 7_575
O3 C12 1.416(3) .
C1 C1 1.404(7) 7_575
C1 H1 0.93 .
C1 C2 1.347(4) .
C2 C3 1.488(5) .
C3 H3A 0.97 .
C3 H3B 0.97 .
C4 H4A 0.97 .
C4 H4B 0.97 .
C4 C5 1.504(4) .
C5 C6 1.381(4) .
C5 C10 1.396(4) .
C6 H6 0.93 .
C6 C7 1.388(4) .
C7 H7 0.93 .
C7 C8 1.373(4) .
C8 H8 0.93 .
C8 C9 1.372(4) .
C9 H9 0.93 .
C9 C10 1.386(4) .
C11 H11A 0.97 .
C11 H11B 0.97 .
C11 C12 1.490(4) .
C12 H12A 0.97 .
C12 H12B 0.97 .
